data_4066899
loop_
_publ_author_name
'Cao, Thi-Phuong-Anh'
'Payet, Elina'
'Auffrant, Audrey'
'Le Goff, Xavier F.'
'Le Floch, Pascal'

_publ_section_title
;
 Facile Synthesis of Bifunctional Ligands using LiCH2PPh2&#x2550;NPh
 Obtained from [PhNH&#x2212;PPh3+][Br&#x2212;]
;
_journal_issue 17
_journal_name_full Organometallics
_journal_page_first 3991
_journal_paper_doi 10.1021/om100695b
_journal_volume 29
_journal_year 2010
_chemical_formula_moiety 'C19 H19 N P, Cl'
_chemical_formula_sum 'C19 H19 Cl N P'
_chemical_formula_weight 327.77
_chemical_name_systematic
; 
 ? 
;
_space_group_IT_number 19
_symmetry_cell_setting orthorhombic
_symmetry_space_group_name_Hall 'P 2ac 2ab'
_symmetry_space_group_name_H-M 'P 21 21 21'
_atom_sites_solution_hydrogens geom
_atom_sites_solution_primary direct
_atom_sites_solution_secondary difmap
_audit_creation_method SHELXL-97
_cell_angle_alpha 90.00
_cell_angle_beta 90.00
_cell_angle_gamma 90.00
_cell_formula_units_Z 4
_cell_length_a 9.362(1)
_cell_length_b 10.198(1)
_cell_length_c 18.283(1)
_cell_measurement_reflns_used 2854
_cell_measurement_temperature 150.0(1)
_cell_measurement_theta_max 30.034
_cell_measurement_theta_min 0.998
_cell_volume 1745.5(3)
_computing_structure_refinement 'SHELXL-97 (Sheldrick, 1997)'
_computing_structure_solution 'SHELXS-97 (Sheldrick, 1990)'
_diffrn_ambient_temperature 150.0(1)
_diffrn_measured_fraction_theta_full 0.996
_diffrn_measured_fraction_theta_max 0.996
_diffrn_measurement_device_type KappaCCD
_diffrn_measurement_method 'phi and omega scans'
_diffrn_radiation_monochromator graphite
_diffrn_radiation_source 'fine-focus sealed tube'
_diffrn_radiation_type MoK\a
_diffrn_radiation_wavelength 0.71069
_diffrn_reflns_av_R_equivalents 0.0327
_diffrn_reflns_av_sigmaI/netI 0.0414
_diffrn_reflns_limit_h_max 9
_diffrn_reflns_limit_h_min -12
_diffrn_reflns_limit_k_max 13
_diffrn_reflns_limit_k_min -12
_diffrn_reflns_limit_l_max 24
_diffrn_reflns_limit_l_min -23
_diffrn_reflns_number 14755
_diffrn_reflns_theta_full 28.70
_diffrn_reflns_theta_max 28.70
_diffrn_reflns_theta_min 3.16
_exptl_absorpt_coefficient_mu 0.307
_exptl_absorpt_correction_T_max 0.9412
_exptl_absorpt_correction_T_min 0.9136
_exptl_absorpt_correction_type multi-scan
_exptl_absorpt_process_details 'Denzo/Scalepack (Otwinowski & Minor, 1996)'
_exptl_crystal_colour Colorless
_exptl_crystal_density_diffrn 1.247
_exptl_crystal_density_method 'not measured'
_exptl_crystal_description Block
_exptl_crystal_F_000 688
_exptl_crystal_size_max 0.30
_exptl_crystal_size_mid 0.20
_exptl_crystal_size_min 0.20
_refine_diff_density_max 0.763
_refine_diff_density_min -0.313
_refine_diff_density_rms 0.077
_refine_ls_abs_structure_details 'Flack H D (1983), Acta Cryst. A39, 876-881'
_refine_ls_abs_structure_Flack 0.00(13)
_refine_ls_extinction_coef 0.031(6)
_refine_ls_extinction_expression Fc^*^=kFc[1+0.001xFc^2^\l^3^/sin(2\q)]^-1/4^
_refine_ls_extinction_method SHELXL
_refine_ls_goodness_of_fit_ref 1.107
_refine_ls_hydrogen_treatment mixed
_refine_ls_matrix_type full
_refine_ls_number_parameters 205
_refine_ls_number_reflns 4465
_refine_ls_number_restraints 2
_refine_ls_restrained_S_all 1.107
_refine_ls_R_factor_all 0.0780
_refine_ls_R_factor_gt 0.0647
_refine_ls_shift/su_max 0.000
_refine_ls_shift/su_mean 0.000
_refine_ls_structure_factor_coef Fsqd
_refine_ls_weighting_details 'calc w=1/[\s^2^(Fo^2^)+(0.1184P)^2^+1.2223P] where P=(Fo^2^+2Fc^2^)/3'
_refine_ls_weighting_scheme calc
_refine_ls_wR_factor_gt 0.1909
_refine_ls_wR_factor_ref 0.2011
_reflns_number_gt 3743
_reflns_number_total 4465
_reflns_threshold_expression >2sigma(I)
_cod_data_source_file om100695b_si_002.cif
_cod_data_source_block ep563
_cod_depositor_comments
;
The following automatic conversions were performed:

'_symmetry_cell_setting' value 'Orthorhombic' changed to
'orthorhombic' according to
/home/saulius/struct/CIF-dictionaries/cif_core.dic dictionary named
'cif_core.dic' version 2.4.1 from 2010-06-29.

Automatic conversion script
Id: cif_fix_values 1715 2011-07-08 13:25:40Z adriana 
;
_cod_original_sg_symbol_H-M 'P212121     '
_cod_database_code 4066899

loop_
_symmetry_equiv_pos_as_xyz
'x, y, z'
'-x+1/2, -y, z+1/2'
'x+1/2, -y+1/2, -z'
'-x, y+1/2, -z+1/2'

loop_
_atom_site_label
_atom_site_type_symbol
_atom_site_fract_x
_atom_site_fract_y
_atom_site_fract_z
_atom_site_U_iso_or_equiv
_atom_site_adp_type
_atom_site_occupancy
_atom_site_symmetry_multiplicity
_atom_site_calc_flag
_atom_site_refinement_flags
Cl1 Cl -0.17675(7) 0.10881(7) 0.10020(4) 0.0229(2) Uani 1 1 d .
P1 P 0.27326(10) 0.11159(11) 0.09596(6) 0.0370(3) Uani 1 1 d D
N1 N 0.1406(4) 0.0568(4) 0.0466(2) 0.0423(8) Uani 1 1 d D
H1N H 0.0546(9) 0.079(4) 0.058(2) 0.051 Uiso 1 1 d D
C1 C 0.4245(5) 0.1385(5) 0.0389(2) 0.0448(10) Uani 1 1 d .
H1A H 0.4428 0.0599 0.0096 0.067 Uiso 1 1 calc R
H1B H 0.5082 0.1575 0.0694 0.067 Uiso 1 1 calc R
H1C H 0.4059 0.2130 0.0064 0.067 Uiso 1 1 calc R
C2 C 0.3170(4) 0.0055(4) 0.1698(2) 0.0395(9) Uani 1 1 d .
C3 C 0.2063(5) -0.0719(5) 0.1985(3) 0.0501(11) Uani 1 1 d .
H3 H 0.1156 -0.0745 0.1752 0.060 Uiso 1 1 calc R
C4 C 0.2318(5) -0.1451(5) 0.2618(3) 0.0518(12) Uani 1 1 d .
H4 H 0.1584 -0.1987 0.2817 0.062 Uiso 1 1 calc R
C5 C 0.3640(5) -0.1395(5) 0.2955(3) 0.0498(11) Uani 1 1 d .
H5 H 0.3808 -0.1890 0.3387 0.060 Uiso 1 1 calc R
C6 C 0.4718(5) -0.0626(5) 0.2669(3) 0.0480(11) Uani 1 1 d .
H6 H 0.5620 -0.0592 0.2907 0.058 Uiso 1 1 calc R
C7 C 0.4495(5) 0.0093(4) 0.2042(2) 0.0423(9) Uani 1 1 d .
H7 H 0.5243 0.0613 0.1844 0.051 Uiso 1 1 calc R
C8 C 0.2142(4) 0.2640(4) 0.1348(2) 0.0400(9) Uani 1 1 d .
C9 C 0.1957(5) 0.3731(4) 0.0902(3) 0.0448(10) Uani 1 1 d .
H9 H 0.2133 0.3666 0.0391 0.054 Uiso 1 1 calc R
C10 C 0.1517(5) 0.4920(5) 0.1200(3) 0.0557(12) Uani 1 1 d .
H10 H 0.1361 0.5655 0.0892 0.067 Uiso 1 1 calc R
C11 C 0.1307(5) 0.5027(5) 0.1937(3) 0.0553(12) Uani 1 1 d .
H11 H 0.1042 0.5850 0.2140 0.066 Uiso 1 1 calc R
C12 C 0.1482(5) 0.3925(6) 0.2405(3) 0.0519(11) Uani 1 1 d .
H12 H 0.1305 0.3994 0.2916 0.062 Uiso 1 1 calc R
C13 C 0.1916(5) 0.2745(5) 0.2100(3) 0.0459(10) Uani 1 1 d .
H13 H 0.2062 0.2003 0.2405 0.055 Uiso 1 1 calc R
C14 C 0.1441(5) -0.0532(4) 0.0001(2) 0.0413(9) Uani 1 1 d .
C15 C 0.2506(5) -0.1515(5) 0.0037(3) 0.0502(11) Uani 1 1 d .
H15 H 0.3232 -0.1459 0.0399 0.060 Uiso 1 1 calc R
C16 C 0.2504(6) -0.2548(5) -0.0444(3) 0.0515(12) Uani 1 1 d .
H16 H 0.3255 -0.3174 -0.0429 0.062 Uiso 1 1 calc R
C17 C 0.1406(5) -0.2684(5) -0.0953(3) 0.0499(10) Uani 1 1 d .
H17 H 0.1381 -0.3416 -0.1274 0.060 Uiso 1 1 calc R
C18 C 0.0375(5) -0.1753(5) -0.0979(3) 0.0499(10) Uani 1 1 d .
H18 H -0.0372 -0.1840 -0.1328 0.060 Uiso 1 1 calc R
C19 C 0.0372(5) -0.0679(5) -0.0517(2) 0.0461(10) Uani 1 1 d .
H19 H -0.0364 -0.0041 -0.0555 0.055 Uiso 1 1 calc R

loop_
_atom_site_aniso_label
_atom_site_aniso_U_11
_atom_site_aniso_U_22
_atom_site_aniso_U_33
_atom_site_aniso_U_23
_atom_site_aniso_U_13
_atom_site_aniso_U_12
Cl1 0.0219(3) 0.0253(3) 0.0214(3) -0.0019(3) 0.0035(2) -0.0002(3)
P1 0.0322(5) 0.0411(5) 0.0377(5) -0.0005(5) 0.0008(4) -0.0009(4)
N1 0.0321(17) 0.045(2) 0.050(2) -0.0045(16) -0.0011(15) 0.0025(15)
C1 0.038(2) 0.057(3) 0.039(2) -0.0035(19) 0.0079(16) -0.0010(18)
C2 0.037(2) 0.039(2) 0.042(2) -0.0018(17) 0.0017(17) 0.0025(17)
C3 0.041(2) 0.059(3) 0.051(3) 0.002(2) -0.003(2) -0.005(2)
C4 0.051(3) 0.060(3) 0.044(2) 0.014(2) -0.003(2) 0.000(2)
C5 0.056(3) 0.046(3) 0.048(2) 0.0061(19) 0.001(2) 0.006(2)
C6 0.040(2) 0.054(3) 0.049(2) -0.004(2) -0.0080(19) 0.013(2)
C7 0.035(2) 0.042(2) 0.049(2) -0.0068(18) 0.0007(19) -0.0003(19)
C8 0.036(2) 0.042(2) 0.042(2) -0.0073(18) 0.0012(17) -0.0050(16)
C9 0.040(2) 0.046(2) 0.048(2) -0.0035(19) -0.0001(17) -0.0027(18)
C10 0.047(3) 0.052(3) 0.068(3) 0.000(2) -0.002(2) 0.007(2)
C11 0.046(3) 0.051(3) 0.069(3) -0.011(2) 0.005(2) 0.003(2)
C12 0.044(2) 0.061(3) 0.051(2) -0.017(2) 0.0007(19) 0.002(2)
C13 0.041(2) 0.053(3) 0.045(2) -0.009(2) 0.0026(18) 0.002(2)
C14 0.045(2) 0.040(2) 0.039(2) -0.0027(17) 0.0014(18) -0.0009(18)
C15 0.049(3) 0.048(3) 0.053(3) -0.009(2) -0.012(2) 0.006(2)
C16 0.058(3) 0.047(3) 0.049(3) -0.005(2) -0.008(2) 0.011(2)
C17 0.055(3) 0.047(2) 0.048(2) -0.006(2) 0.001(2) -0.003(2)
C18 0.046(2) 0.059(3) 0.045(2) -0.007(2) -0.007(2) -0.001(2)
C19 0.046(2) 0.050(2) 0.042(2) 0.0024(18) -0.0054(19) -0.001(2)

loop_
_atom_type_symbol
_atom_type_description
_atom_type_scat_dispersion_real
_atom_type_scat_dispersion_imag
_atom_type_scat_source
C C 0.0033 0.0016 'International Tables Vol C Tables 4.2.6.8 and 6.1.1.4'
H H 0.0000 0.0000 'International Tables Vol C Tables 4.2.6.8 and 6.1.1.4'
N N 0.0061 0.0033 'International Tables Vol C Tables 4.2.6.8 and 6.1.1.4'
P P 0.1023 0.0942 'International Tables Vol C Tables 4.2.6.8 and 6.1.1.4'
Cl Cl 0.1484 0.1585 'International Tables Vol C Tables 4.2.6.8 and 6.1.1.4'

loop_
_geom_angle_atom_site_label_1
_geom_angle_atom_site_label_2
_geom_angle_atom_site_label_3
_geom_angle
N1 P1 C2 112.7(2)
N1 P1 C1 109.5(2)
C2 P1 C1 110.8(2)
N1 P1 C8 106.26(19)
C2 P1 C8 107.3(2)
C1 P1 C8 110.1(2)
C14 N1 P1 126.0(3)
C14 N1 H1N 112.0(17)
P1 N1 H1N 119.3(13)
P1 C1 H1A 109.5
P1 C1 H1B 109.5
H1A C1 H1B 109.5
P1 C1 H1C 109.5
H1A C1 H1C 109.5
H1B C1 H1C 109.5
C7 C2 C3 120.3(4)
C7 C2 P1 122.1(3)
C3 C2 P1 117.1(3)
C4 C3 C2 118.9(5)
C4 C3 H3 120.6
C2 C3 H3 120.6
C5 C4 C3 120.0(5)
C5 C4 H4 120.0
C3 C4 H4 120.0
C6 C5 C4 120.6(4)
C6 C5 H5 119.7
C4 C5 H5 119.7
C7 C6 C5 120.4(4)
C7 C6 H6 119.8
C5 C6 H6 119.8
C6 C7 C2 119.8(4)
C6 C7 H7 120.1
C2 C7 H7 120.1
C9 C8 C13 119.9(4)
C9 C8 P1 119.9(3)
C13 C8 P1 120.2(4)
C8 C9 C10 120.2(5)
C8 C9 H9 119.9
C10 C9 H9 119.9
C11 C10 C9 120.0(5)
C11 C10 H10 120.0
C9 C10 H10 120.0
C10 C11 C12 120.9(5)
C10 C11 H11 119.6
C12 C11 H11 119.6
C13 C12 C11 118.5(5)
C13 C12 H12 120.8
C11 C12 H12 120.8
C12 C13 C8 120.5(5)
C12 C13 H13 119.7
C8 C13 H13 119.7
C19 C14 N1 118.9(4)
C19 C14 C15 117.6(4)
N1 C14 C15 123.5(4)
C16 C15 C14 120.9(4)
C16 C15 H15 119.6
C14 C15 H15 119.6
C15 C16 C17 120.4(4)
C15 C16 H16 119.8
C17 C16 H16 119.8
C18 C17 C16 118.6(4)
C18 C17 H17 120.7
C16 C17 H17 120.7
C17 C18 C19 122.3(4)
C17 C18 H18 118.9
C19 C18 H18 118.9
C18 C19 C14 120.2(4)
C18 C19 H19 119.9
C14 C19 H19 119.9

loop_
_geom_bond_atom_site_label_1
_geom_bond_atom_site_label_2
_geom_bond_distance
P1 N1 1.633(4)
P1 C2 1.778(4)
P1 C1 1.780(4)
P1 C8 1.796(4)
N1 C14 1.408(6)
N1 H1N 0.862(10)
C1 H1A 0.9800
C1 H1B 0.9800
C1 H1C 0.9800
C2 C7 1.391(6)
C2 C3 1.404(6)
C3 C4 1.399(7)
C3 H3 0.9500
C4 C5 1.383(7)
C4 H4 0.9500
C5 C6 1.381(7)
C5 H5 0.9500
C6 C7 1.377(7)
C6 H6 0.9500
C7 H7 0.9500
C8 C9 1.391(6)
C8 C13 1.394(6)
C9 C10 1.392(7)
C9 H9 0.9500
C10 C11 1.366(8)
C10 H10 0.9500
C11 C12 1.423(8)
C11 H11 0.9500
C12 C13 1.388(7)
C12 H12 0.9500
C13 H13 0.9500
C14 C19 1.387(6)
C14 C15 1.416(6)
C15 C16 1.372(7)
C15 H15 0.9500
C16 C17 1.393(7)
C16 H16 0.9500
C17 C18 1.355(7)
C17 H17 0.9500
C18 C19 1.383(7)
C18 H18 0.9500
C19 H19 0.9500
